data_2219668
loop_
_publ_author_name
'Rathwell, Dominea C. K.'
'Tsang, Kit Y.'
'Choi, Ka Wai'
'Boyd, Peter D. W.'
'Brimble, Margaret A.'

_publ_section_title
;
 3-Allyl-2-hydroxy-5,6,8-trimethoxynaphthalene-1,4-dione
;
_journal_coeditor_code NG2489
_journal_issue 10
_journal_name_full 'Acta Crystallographica Section E'
_journal_page_first o1929
_journal_paper_doi 10.1107/S1600536808028432
_journal_volume 64
_journal_year 2008
_chemical_formula_iupac 'C16 H16 O6'
_chemical_formula_moiety 'C16 H16 O6'
_chemical_formula_sum 'C16 H16 O6'
_chemical_formula_weight 304.29
_chemical_melting_point 429(2)
_chemical_name_systematic
;
3-Allyl-2-hydroxy-5,6,8-trimethoxynaphthalene-1,4-dione
;
_space_group_crystal_system orthorhombic
_space_group_IT_number 19
_space_group_name_Hall 'P 2ac 2ab'
_space_group_name_H-M_alt 'P 21 21 21'
_atom_sites_solution_hydrogens geom
_atom_sites_solution_primary direct
_atom_sites_solution_secondary difmap
_audit_creation_method SHELXL97
_cell_angle_alpha 90.00
_cell_angle_beta 90.00
_cell_angle_gamma 90.00
_cell_formula_units_Z 4
_cell_length_a 4.68110(10)
_cell_length_b 12.6577(3)
_cell_length_c 23.3392(5)
_cell_measurement_reflns_used 3251
_cell_measurement_temperature 89(2)
_cell_measurement_theta_max 27.86
_cell_measurement_theta_min 1.75
_cell_volume 1382.89(5)
_computing_cell_refinement 'APEX2 (Bruker, 2005)'
_computing_data_collection 'APEX2 (Bruker, 2005)'
_computing_data_reduction 'SAINT (Bruker, 2005)'
_computing_molecular_graphics
;
ORTEPIII (Burnett & Johnson, 1996) and Mercury (Macrae <i>et al.</i>,
2006)
;
_computing_publication_material
;
WinGX (Farrugia, 1999) and publCIF (Westrip, 2008)
;
_computing_structure_refinement 'SHELXL97 (Sheldrick, 2008)'
_computing_structure_solution 'SHELXS97 (Sheldrick, 2008)'
_diffrn_ambient_temperature 89(2)
_diffrn_measured_fraction_theta_full 0.981
_diffrn_measured_fraction_theta_max 0.981
_diffrn_measurement_device_type
;
Bruker SMART diffractometer with APEXII CCD detector
;
_diffrn_measurement_method '\w scans'
_diffrn_radiation_monochromator graphite
_diffrn_radiation_source 'fine-focus sealed tube'
_diffrn_radiation_type MoK\a
_diffrn_radiation_wavelength 0.71073
_diffrn_reflns_av_R_equivalents 0.0311
_diffrn_reflns_av_sigmaI/netI 0.0507
_diffrn_reflns_limit_h_max 4
_diffrn_reflns_limit_h_min -6
_diffrn_reflns_limit_k_max 16
_diffrn_reflns_limit_k_min -16
_diffrn_reflns_limit_l_max 30
_diffrn_reflns_limit_l_min -30
_diffrn_reflns_number 14372
_diffrn_reflns_theta_full 27.86
_diffrn_reflns_theta_max 27.86
_diffrn_reflns_theta_min 1.75
_diffrn_standards_decay_% 2
_diffrn_standards_interval_count 0
_diffrn_standards_interval_time 0
_diffrn_standards_number 0
_exptl_absorpt_coefficient_mu 0.113
_exptl_absorpt_correction_type none
_exptl_crystal_colour yellow
_exptl_crystal_density_diffrn 1.462
_exptl_crystal_density_method 'not measured'
_exptl_crystal_description needle
_exptl_crystal_F_000 640
_exptl_crystal_size_max 0.28
_exptl_crystal_size_mid 0.09
_exptl_crystal_size_min 0.06
_refine_diff_density_max 0.222
_refine_diff_density_min -0.277
_refine_ls_extinction_method none
_refine_ls_goodness_of_fit_ref 1.091
_refine_ls_hydrogen_treatment constr
_refine_ls_matrix_type full
_refine_ls_number_parameters 200
_refine_ls_number_reflns 1914
_refine_ls_number_restraints 0
_refine_ls_restrained_S_all 1.091
_refine_ls_R_factor_all 0.0705
_refine_ls_R_factor_gt 0.0395
_refine_ls_shift/su_max 0.000
_refine_ls_shift/su_mean 0.000
_refine_ls_structure_factor_coef Fsqd
_refine_ls_weighting_details 'calc w = 1/[\s^2^(Fo^2^)+(0.0367P)^2^+0.1796P] where P=(Fo^2^+2Fc^2^)/3'
_refine_ls_weighting_scheme calc
_refine_ls_wR_factor_gt 0.0752
_refine_ls_wR_factor_ref 0.0853
_reflns_number_gt 1415
_reflns_number_total 1914
_reflns_threshold_expression I>2\s(I)
_cod_data_source_file ng2489.cif
_cod_data_source_block I
_cod_depositor_comments
;
 Updating space group information.

 Antanas Vaitkus,
 2018-07-31
;
_cod_original_sg_symbol_H-M P212121
_cod_database_code 2219668
_cod_database_fobs_code 2219668

loop_
_space_group_symop_id
_space_group_symop_operation_xyz
1 'x, y, z'
2 '-x+1/2, -y, z+1/2'
3 'x+1/2, -y+1/2, -z'
4 '-x, y+1/2, -z+1/2'

loop_
_atom_site_type_symbol
_atom_site_label
_atom_site_fract_x
_atom_site_fract_y
_atom_site_fract_z
_atom_site_U_iso_or_equiv
_atom_site_adp_type
_atom_site_calc_flag
_atom_site_refinement_flags
_atom_site_occupancy
O O16 -0.4858(4) 0.07396(13) 0.01234(6) 0.0192(4) Uani d . 1
H H16 -0.4751 0.1330 -0.0020 0.029 Uiso calc R 1
O O11 -0.1507(4) -0.09214(12) 0.17755(7) 0.0183(4) Uani d . 1
O O17 0.2562(4) -0.00627(12) 0.24216(6) 0.0150(4) Uani d . 1
O O19 0.2115(4) 0.33797(12) 0.09662(7) 0.0174(4) Uani d . 1
O O12 -0.1853(4) 0.24133(13) 0.03789(6) 0.0164(4) Uani d . 1
O O18 0.5482(4) 0.16101(12) 0.26649(6) 0.0162(4) Uani d . 1
C C5 0.0492(6) 0.07747(18) 0.15754(9) 0.0125(6) Uani d . 1
C C4 0.0441(6) 0.16715(18) 0.12052(9) 0.0129(5) Uani d . 1
C C2 0.3969(6) 0.25329(19) 0.18127(10) 0.0141(6) Uani d . 1
H H2 0.5140 0.3108 0.1891 0.017 Uiso calc R 1
C C6 0.2263(6) 0.07808(18) 0.20552(9) 0.0129(6) Uani d . 1
C C3 0.2219(6) 0.25382(18) 0.13284(9) 0.0134(6) Uani d . 1
C C8 -0.3187(6) 0.06946(19) 0.05919(9) 0.0148(6) Uani d . 1
C C21 0.7270(6) 0.24990(19) 0.28100(10) 0.0180(6) Uani d . 1
H H21A 0.8237 0.2360 0.3165 0.027 Uiso calc R 1
H H21B 0.6110 0.3120 0.2850 0.027 Uiso calc R 1
H H21C 0.8653 0.2608 0.2512 0.027 Uiso calc R 1
C C9 -0.3109(6) -0.01717(18) 0.09232(9) 0.0135(6) Uani d . 1
C C1 0.3956(6) 0.16712(19) 0.21750(9) 0.0130(6) Uani d . 1
C C7 -0.1488(6) 0.16625(19) 0.07100(9) 0.0141(6) Uani d . 1
C C20 0.4222(6) 0.41995(19) 0.10271(10) 0.0196(6) Uani d . 1
H H20A 0.3889 0.4738 0.0745 0.029 Uiso calc R 1
H H20B 0.6093 0.3906 0.0973 0.029 Uiso calc R 1
H H20C 0.4089 0.4502 0.1403 0.029 Uiso calc R 1
C C10 -0.1373(6) -0.01652(19) 0.14485(9) 0.0134(6) Uani d . 1
C C14 -0.2956(7) -0.2026(2) 0.05618(11) 0.0214(7) Uani d . 1
H H14 -0.2007 -0.1904 0.0218 0.026 Uiso calc R 1
C C22 0.0511(6) -0.00647(18) 0.28793(9) 0.0175(6) Uani d . 1
H H22A 0.0825 -0.0669 0.3120 0.026 Uiso calc R 1
H H22B -0.1383 -0.0095 0.2722 0.026 Uiso calc R 1
H H22C 0.0719 0.0568 0.3102 0.026 Uiso calc R 1
C C15 -0.2583(7) -0.2953(2) 0.08090(11) 0.0288(8) Uani d . 1
H H15A -0.3497 -0.3104 0.1153 0.035 Uiso calc R 1
H H15B -0.1405 -0.3455 0.0639 0.035 Uiso calc R 1
C C13 -0.4799(6) -0.11548(17) 0.07933(10) 0.0155(6) Uani d . 1
H H13A -0.5731 -0.1396 0.1141 0.019 Uiso calc R 1
H H13B -0.6273 -0.0988 0.0516 0.019 Uiso calc R 1

loop_
_atom_site_aniso_label
_atom_site_aniso_U_11
_atom_site_aniso_U_22
_atom_site_aniso_U_33
_atom_site_aniso_U_12
_atom_site_aniso_U_13
_atom_site_aniso_U_23
O16 0.0252(12) 0.0179(9) 0.0146(8) -0.0020(10) -0.0054(9) 0.0036(7)
O11 0.0207(11) 0.0155(9) 0.0185(8) -0.0029(9) -0.0019(8) 0.0038(7)
O17 0.0168(10) 0.0133(8) 0.0148(8) 0.0008(9) 0.0016(9) 0.0044(7)
O19 0.0200(11) 0.0132(8) 0.0190(9) -0.0049(9) -0.0026(9) 0.0042(7)
O12 0.0164(10) 0.0170(9) 0.0157(8) -0.0003(9) 0.0003(9) 0.0024(7)
O18 0.0178(10) 0.0136(8) 0.0171(8) -0.0029(9) -0.0039(9) 0.0014(7)
C5 0.0116(15) 0.0122(11) 0.0136(11) 0.0032(12) 0.0041(12) -0.0012(9)
C4 0.0125(14) 0.0135(11) 0.0127(11) -0.0004(12) 0.0021(12) 0.0010(9)
C2 0.0120(15) 0.0130(12) 0.0172(12) -0.0016(12) 0.0018(12) -0.0018(10)
C6 0.0130(15) 0.0137(12) 0.0121(11) 0.0032(13) 0.0011(12) 0.0010(9)
C3 0.0133(15) 0.0118(12) 0.0149(11) 0.0030(13) 0.0032(13) 0.0023(9)
C8 0.0130(15) 0.0191(13) 0.0122(11) 0.0008(13) 0.0000(12) -0.0005(10)
C21 0.0190(17) 0.0171(13) 0.0179(12) -0.0043(14) -0.0045(14) -0.0024(10)
C9 0.0118(15) 0.0152(12) 0.0136(11) -0.0009(12) -0.0013(12) -0.0013(10)
C1 0.0102(15) 0.0166(12) 0.0120(11) 0.0051(12) 0.0004(11) -0.0014(10)
C7 0.0135(15) 0.0149(12) 0.0140(11) 0.0009(13) 0.0056(12) 0.0011(10)
C20 0.0220(17) 0.0168(13) 0.0198(12) -0.0052(13) 0.0005(13) -0.0011(11)
C10 0.0118(15) 0.0139(12) 0.0144(11) 0.0033(11) 0.0039(12) 0.0001(10)
C14 0.0233(18) 0.0216(14) 0.0193(12) -0.0058(14) -0.0010(14) -0.0031(10)
C22 0.0211(15) 0.0171(13) 0.0142(11) -0.0003(13) 0.0024(13) 0.0034(10)
C15 0.036(2) 0.0226(15) 0.0275(14) 0.0036(16) 0.0000(17) -0.0033(12)
C13 0.0155(16) 0.0153(12) 0.0156(11) -0.0041(12) -0.0031(14) 0.0027(10)

loop_
_atom_type_symbol
_atom_type_description
_atom_type_scat_dispersion_real
_atom_type_scat_dispersion_imag
_atom_type_scat_source
C C 0.0033 0.0000 'International Tables Vol C Tables 4.2.6.8 and 6.1.1.4'
H H 0.0000 0.0000 'International Tables Vol C Tables 4.2.6.8 and 6.1.1.4'
O O 0.0106 0.0000 'International Tables Vol C Tables 4.2.6.8 and 6.1.1.4'

loop_
_geom_angle_atom_site_label_1
_geom_angle_atom_site_label_2
_geom_angle_atom_site_label_3
_geom_angle
C8 O16 H16 109.5
C6 O17 C22 113.32(18)
C3 O19 C20 118.60(19)
C1 O18 C21 117.46(18)
C6 C5 C4 119.5(2)
C6 C5 C10 120.5(2)
C4 C5 C10 120.0(2)
C3 C4 C5 119.1(2)
C3 C4 C7 122.1(2)
C5 C4 C7 118.8(2)
C1 C2 C3 119.8(2)
C1 C2 H2 120.1
C3 C2 H2 120.1
O17 C6 C5 123.8(2)
O17 C6 C1 116.2(2)
C5 C6 C1 120.0(2)
O19 C3 C2 121.9(2)
O19 C3 C4 117.5(2)
C2 C3 C4 120.6(2)
C9 C8 O16 121.2(2)
C9 C8 C7 123.5(2)
O16 C8 C7 115.26(19)
O18 C21 H21A 109.5
O18 C21 H21B 109.5
H21A C21 H21B 109.5
O18 C21 H21C 109.5
H21A C21 H21C 109.5
H21B C21 H21C 109.5
C8 C9 C10 119.4(2)
C8 C9 C13 123.0(2)
C10 C9 C13 117.6(2)
O18 C1 C2 124.2(2)
O18 C1 C6 114.9(2)
C2 C1 C6 120.9(2)
O12 C7 C4 124.8(2)
O12 C7 C8 116.3(2)
C4 C7 C8 118.8(2)
O19 C20 H20A 109.5
O19 C20 H20B 109.5
H20A C20 H20B 109.5
O19 C20 H20C 109.5
H20A C20 H20C 109.5
H20B C20 H20C 109.5
O11 C10 C9 119.1(2)
O11 C10 C5 121.6(2)
C9 C10 C5 119.3(2)
C15 C14 C13 124.9(3)
C15 C14 H14 117.5
C13 C14 H14 117.5
O17 C22 H22A 109.5
O17 C22 H22B 109.5
H22A C22 H22B 109.5
O17 C22 H22C 109.5
H22A C22 H22C 109.5
H22B C22 H22C 109.5
C14 C15 H15A 120.0
C14 C15 H15B 120.0
H15A C15 H15B 120.0
C14 C13 C9 112.2(2)
C14 C13 H13A 109.2
C9 C13 H13A 109.2
C14 C13 H13B 109.2
C9 C13 H13B 109.2
H13A C13 H13B 107.9

loop_
_geom_bond_atom_site_label_1
_geom_bond_atom_site_label_2
_geom_bond_distance
O16 C8 1.346(3)
O16 H16 0.8200
O11 C10 1.226(3)
O17 C6 1.375(3)
O17 C22 1.436(3)
O19 C3 1.361(3)
O19 C20 1.439(3)
O12 C7 1.237(3)
O18 C1 1.350(3)
O18 C21 1.443(3)
C5 C6 1.394(3)
C5 C4 1.427(3)
C5 C10 1.505(3)
C4 C3 1.407(3)
C4 C7 1.467(3)
C2 C1 1.380(3)
C2 C3 1.396(3)
C2 H2 0.9300
C6 C1 1.406(3)
C8 C9 1.342(3)
C8 C7 1.486(3)
C21 H21A 0.9600
C21 H21B 0.9600
C21 H21C 0.9600
C9 C10 1.471(3)
C9 C13 1.505(3)
C20 H20A 0.9600
C20 H20B 0.9600
C20 H20C 0.9600
C14 C15 1.318(4)
C14 C13 1.501(4)
C14 H14 0.9300
C22 H22A 0.9600
C22 H22B 0.9600
C22 H22C 0.9600
C15 H15A 0.9300
C15 H15B 0.9300
C13 H13A 0.9700
C13 H13B 0.9700

loop_
_geom_hbond_atom_site_label_D
_geom_hbond_atom_site_label_H
_geom_hbond_atom_site_label_A
_geom_hbond_site_symmetry_A
_geom_hbond_distance_DH
_geom_hbond_distance_HA
_geom_hbond_distance_DA
_geom_hbond_angle_DHA
O16 H16 O12 . 0.82 2.14 2.612(2) 116.5
O16 H16 O12 3_455 0.82 2.05 2.777(2) 147.6
O16 H16 O19 3_455 0.82 2.40 2.926(2) 122.4

loop_
_cod_related_entry_id
_cod_related_entry_database
_cod_related_entry_code
1 ChemSpider 24740728
